data_1527305
loop_
_publ_author_name
'Drew, M.G.B.'
'Mandyczewsky, R.'

_publ_section_title
;
 Crystal and molecular structures of tungsten(VI) sulfide tetrachloride
 and tungsten(VI) sulfide tetrabromide
;
_journal_name_full
;
Journal of the Chemical Society A: Inorganic, Physical, Theoretical (1966-1971)
;
_journal_page_first 2815
_journal_page_last 2818
_journal_volume 1970
_journal_year 1970
_chemical_formula_sum 'Cl4 S W'
_chemical_name_systematic 'W S Cl4'
_space_group_IT_number 2
_symmetry_space_group_name_Hall '-P 1'
_symmetry_space_group_name_H-M 'P -1'
_cell_angle_alpha 85.96
_cell_angle_beta 104.3
_cell_angle_gamma 111.24
_cell_formula_units_Z 2
_cell_length_a 8.278
_cell_length_b 6.092
_cell_length_c 6.923
_cell_volume 315.256
_citation_journal_id_ASTM JCSIAP
_cod_data_source_file Drew_JCSIAP_1970_1850.cif
_cod_data_source_block Cl4S1W1
_cod_original_cell_volume 315.2558
_cod_original_formula_sum 'Cl4 S1 W1'
_cod_database_code 1527305

loop_
_symmetry_equiv_pos_as_xyz
x,y,z
-x,-y,-z

loop_
_atom_site_label
_atom_site_type_symbol
_atom_site_fract_x
_atom_site_fract_y
_atom_site_fract_z
_atom_site_occupancy
_atom_site_U_iso_or_equiv
W1 W+6 -0.2173 0.1353 0.2467 1 0.0
Cl3 Cl-1 -0.4701 0.0807 0.2646 1 0.0
Cl1 Cl-1 0.0823 0.1162 0.3475 1 0.0
S1 S-2 -0.2933 0.3079 -0.0315 1 0.0
Cl2 Cl-1 -0.2865 0.4502 0.4478 1 0.0
Cl4 Cl-1 -0.1037 -0.2493 0.1564 1 0.0
